data_2106684
loop_
_publ_author_name
'Gladyshevskii, R.E.'
'Fluekiger, R.'

_publ_section_title
;
 Modulated structure of Bi2 Sr2 ca Cu2 O8+d, a high-Tc superconductor with
 monoclinc symmetry
;
_journal_name_full 'Acta Crystallographica B (39,1983-)'
_journal_page_first 38
_journal_page_last 53
_journal_volume 52
_journal_year 1996
_chemical_formula_sum 'Bi2.09 Ca Cu2 O8.22 Sr1.9'
_chemical_name_systematic 'Bi2.09 Sr1.9 Ca Cu2 O8.22'
_space_group_IT_number 9
_symmetry_space_group_name_Hall 'C -2yc'
_symmetry_space_group_name_H-M 'C 1 c 1'
_cell_angle_alpha 90
_cell_angle_beta 103.58
_cell_angle_gamma 90
_cell_formula_units_Z 36
_cell_length_a 37.754
_cell_length_b 5.4109
_cell_length_c 41.07
_cell_volume 8155.351
_citation_journal_id_ASTM ASBSDK
_cod_data_source_file Gladyshevskii_ASBSDK_1996_1943.cif
_cod_data_source_block Bi2.09Ca1Cu2O8.22Sr1.9
_cod_original_cell_volume 8155.352
_cod_original_formula_sum 'Bi2.09 Ca1 Cu2 O8.22 Sr1.9'
_cod_database_code 2106684

loop_
_symmetry_equiv_pos_as_xyz
x,y,z
x,-y,z+1/2
x+1/2,y+1/2,z
x+1/2,-y+1/2,z+1/2

loop_
_atom_site_label
_atom_site_type_symbol
_atom_site_fract_x
_atom_site_fract_y
_atom_site_fract_z
_atom_site_occupancy
_atom_site_U_iso_or_equiv
O63 O-2 0.022 0.24 0.335 1 0.0
Bi7 Bi+3 0.3011 0.511 0.3527 1 0.0
Bi11 Bi+3 0.8103 0.019 0.2495 1 0.0
Cu14 Cu+2 0.0515 0.495 0.3583 1 0.0
O34 O-2 0.31 0.24 0.502 1 0.0
O72 O-2 0.255 0.75 0.551 1 0.0
O59 O-2 0.917 0.24 0.217 1 0.0
O60 O-2 0.926 0.76 0.21 1 0.0
Sr5 Sr+2 0.1473 0.999 0.2865 1 0.0
O32 O-2 0.249 0.22 0.449 1 0.0
O22 O-2 0.983 0.25 0.17 1 0.0
Cu4 Cu+2 0.0588 0.993 0.2584 1 0.0
O7 O-2 0.297 0.92 0.351 1 0.0
Cu2 Cu+2 0.9537 0 0.1385 1 0.0
Sr1 Sr+2 0.9266 0.001 0.0564 0.75 0.0
Sr18 Sr+2 0.251 0.004 0.607 1 0.0
O50 O-2 0.894 0.52 0.278 1 0.0
Ca3 Ca+2 0.8707 0.999 0.1056 0.91 0.0
Sr9 Sr+2 0.3658 0 0.4986 1 0.0
O30 O-2 0.199 0.25 0.394 1 0.0
Bi16 Bi+3 0.0958 0.477 0.5418 1 0.0
O68 O-2 0.147 0.8 0.443 1 0.0
O43 O-2 0.01 0.37 0.455 1 0.0
O37 O-2 0.368 0.77 0.559 1 0.0
Sr10 Sr+2 0.8071 0.994 0.1569 1 0.0
O54 O-2 0.136 0.54 0.518 1 0.0
Bi9 Bi+3 0.4169 0.538 0.4611 1 0.0
O62 O-2 0.97 0.75 0.277 1 0.0
Bi20 Bi+3 0.9242 0.506 0.1634 0.05 0.0
Sr8 Sr+2 0.3056 0.499 0.45 1 0.0
O47 O-2 0.199 0.02 0.636 1 0.0
Sr17 Sr+2 0.1957 0.508 0.5545 1 0.0
O58 O-2 0.868 0.73 0.158 1 0.0
O64 O-2 0.03 0.74 0.328 1 0.0
Cu12 Cu+2 0.9467 0.494 0.2413 1 0.0
Ca7 Ca+2 0.0829 0.01 0.3354 0.9 0.0
Ca8 Ca+2 0.1362 0.498 0.3916 0.86 0.0
O66 O-2 0.079 0.74 0.39 1 0.0
O24 O-2 0.031 0.24 0.231 1 0.0
Cu10 Cu+2 0.8386 0.498 0.1346 1 0.0
Bi23 Bi+3 0.0829 0.01 0.3354 0.1 0.0
Sr2 Sr+2 0.9892 0.499 0.1186 1 0.0
O61 O-2 0.976 0.26 0.269 1 0.0
O5 O-2 0.205 0.9 0.255 1 0.0
O39 O-2 0.811 0.49 0.255 1 0.0
O40 O-2 0.861 0.05 0.296 1 0.0
O46 O-2 0.162 0.4 0.602 1 0.0
O29 O-2 0.144 0.75 0.339 1 0.0
Cu13 Cu+2 0.9983 0.995 0.3023 1 0.0
O23 O-2 0.985 0.75 0.168 1 0.0
O53 O-2 0.079 0.09 0.473 1 0.0
Cu1 Cu+2 0.899 0.501 0.0845 1 0.0
Sr14 Sr+2 0.0172 0.998 0.3806 1 0.0
O21 O-2 0.935 0.73 0.104 1 0.0
Cu9 Cu+2 0.3438 0.502 0.5278 1 0.0
O42 O-2 0.949 0.1 0.399 1 0.0
O67 O-2 0.133 0.25 0.447 1 0.0
Bi3 Bi+3 0.0949 0.519 0.1424 1 0.0
Ca2 Ca+2 0.0798 0.499 0.4435 0.63 0.0
O35 O-2 0.311 0.79 0.501 1 0.0
Bi25 Bi+3 0.1964 0.004 0.4454 0.08 0.0
O1 O-2 0.989 0.83 0.056 1 0.0
O6 O-2 0.245 0.61 0.297 1 0.0
Bi2 Bi+3 0.0385 0.966 0.0824 1 0.0
O18 O-2 0.319 0.02 0.433 1 0.0
O27 O-2 0.081 0.73 0.287 1 0.0
O33 O-2 0.255 0.72 0.446 1 0.0
O71 O-2 0.26 0.25 0.548 1 0.0
Ca1 Ca+2 0.9266 0.001 0.0564 0.25 0.0
Cu18 Cu+2 0.2821 0.504 0.5781 1 0.0
Ca9 Ca+2 0.1964 0.004 0.4454 0.92 0.0
Sr6 Sr+2 0.1963 0.495 0.3433 1 0.0
Cu11 Cu+2 0.8933 0.994 0.1872 1 0.0
O45 O-2 0.11 0.09 0.555 1 0.0
O8 O-2 0.337 0.63 0.406 1 0.0
Bi14 Bi+3 0.9718 0.47 0.4216 1 0.0
Bi27 Bi+3 0.3122 0 0.5519 0.09 0.0
Cu6 Cu+2 0.1675 0.991 0.3697 1 0.0
O49 O-2 0.846 0.97 0.221 1 0.0
O12 O-2 0.986 0.01 0.1 1 0.0
Sr16 Sr+2 0.1376 0.001 0.4996 1 0.0
O44 O-2 0.055 0.4 0.502 1 0.0
O16 O-2 0.213 0.02 0.33 1 0.0
Ca6 Ca+2 0.031 0.505 0.281 0.85 0.0
O36 O-2 0.376 0.28 0.555 1 0.0
Cu7 Cu+2 0.2211 0.494 0.4236 1 0.0
Sr15 Sr+2 0.0798 0.499 0.4435 0.37 0.0
O25 O-2 0.022 0.75 0.237 1 0.0
Bi5 Bi+3 0.1963 0.521 0.2495 1 0.0
Sr7 Sr+2 0.2531 0.002 0.3952 1 0.0
O17 O-2 0.265 0.44 0.382 1 0.0
Ca4 Ca+2 0.9242 0.506 0.1634 0.95 0.0
O19 O-2 0.382 0.5 0.492 1 0.0
O70 O-2 0.189 0.74 0.502 1 0.0
O74 O-2 0.32 0.75 0.597 1 0.0
Bi6 Bi+3 0.2491 0.99 0.3013 1 0.0
Bi19 Bi+3 0.8707 0.999 0.1056 0.09 0.0
O56 O-2 0.242 0.54 0.617 1 0.0
O69 O-2 0.202 0.26 0.495 1 0.0
Ca10 Ca+2 0.2482 0.509 0.5003 0.92 0.0
Cu3 Cu+2 0.0077 0.495 0.1983 1 0.0
O48 O-2 0.789 0.52 0.169 1 0.0
O52 O-2 0.006 0.54 0.379 1 0.0
Bi17 Bi+3 0.1513 0.029 0.5953 1 0.0
O38 O-2 0.741 0.01 0.196 1 0.0
Bi4 Bi+3 0.1461 0.963 0.1968 1 0.0
O26 O-2 0.087 0.23 0.285 1 0.0
O31 O-2 0.19 0.74 0.397 1 0.0
O57 O-2 0.869 0.24 0.158 1 0.0
O13 O-2 0.06 0.51 0.168 1 0.0
Cu17 Cu+2 0.2234 0.004 0.5253 1 0.0
Bi21 Bi+3 0.9775 0 0.2227 0.09 0.0
O11 O-2 0.949 0.46 0.07 1 0.0
Sr13 Sr+2 0.9633 0.5 0.3242 1 0.0
O4 O-2 0.138 0.52 0.2 1 0.0
O15 O-2 0.163 0.44 0.278 1 0.0
O51 O-2 0.951 0.98 0.333 1 0.0
Cu15 Cu+2 0.1053 0.996 0.4188 1 0.0
Bi26 Bi+3 0.2482 0.509 0.5003 0.08 0.0
Sr4 Sr+2 0.0943 0.491 0.233 1 0.0
O41 O-2 0.903 0.41 0.351 1 0.0
Bi10 Bi+3 0.7589 0.465 0.1972 1 0.0
Ca11 Ca+2 0.3122 0 0.5519 0.91 0.0
Ca5 Ca+2 0.9775 0 0.2227 0.91 0.0
Bi22 Bi+3 0.031 0.505 0.281 0.15 0.0
O3 O-2 0.094 0.95 0.15 1 0.0
Bi8 Bi+3 0.3542 0.979 0.4032 1 0.0
Sr11 Sr+2 0.8625 0.5 0.2098 1 0.0
Cu16 Cu+2 0.1699 0.498 0.4717 1 0.0
O55 O-2 0.187 0.99 0.565 1 0.0
O14 O-2 0.109 0.97 0.229 1 0.0
Sr12 Sr+2 0.9141 0.999 0.2657 1 0.0
O2 O-2 0.044 0.82 0.123 1 0.0
Bi12 Bi+3 0.8606 0.478 0.3041 1 0.0
O28 O-2 0.136 0.24 0.343 1 0.0
Sr3 Sr+2 0.0434 0.998 0.1795 1 0.0
Bi1 Bi+3 0.9759 0.53 0.0199 0.96 0.0
Bi18 Bi+3 0.2062 0.484 0.647 1 0.0
O65 O-2 0.084 0.24 0.389 1 0.0
Bi24 Bi+3 0.1362 0.498 0.3916 0.14 0.0
O73 O-2 0.312 0.26 0.604 1 0.0
O10 O-2 0.439 0.63 0.504 1 0.0
Cu8 Cu+2 0.2796 0.004 0.4751 1 0.0
Bi13 Bi+3 0.9127 0.005 0.3595 1 0.0
Cu5 Cu+2 0.1111 0.499 0.315 1 0.0
O20 O-2 0.928 0.24 0.113 1 0.0
Bi15 Bi+3 0.0336 0.029 0.4814 0.94 0.0
O9 O-2 0.375 0.86 0.45 1 0.0
